data_7115182
loop_
_publ_author_name
'Stanley Cameron, T.'
'Decken, Andreas'
'Fang, Min'
'Passmore, Jack'
'Wood, Dale J.'
'Parsons, Simon'

_publ_section_title
;
 Oxidation of methyl groups in the reaction of sulfur homopolyatomic
 cations with acetonitrile: formation and crystal structure of the novel
 trithietanylium ring
;
_journal_issue 18
_journal_name_full 'Chemical Communications'
_journal_page_first 1801
_journal_paper_doi 10.1039/a904107i
_journal_year 1999
_chemical_formula_sum 'C4 H7 As2 F11 N2 S'
_chemical_formula_weight 474.02
_space_group_IT_number 62
_symmetry_cell_setting orthorhombic
_symmetry_space_group_name_Hall '-P 2ac 2n'
_symmetry_space_group_name_H-M 'P n m a'
_atom_sites_solution_hydrogens geom
_atom_sites_solution_primary direct
_atom_sites_solution_secondary difmap
_cell_angle_alpha 90.00
_cell_angle_beta 90.00
_cell_angle_gamma 90.00
_cell_formula_units_Z 4
_cell_length_a 14.746(3)
_cell_length_b 8.023(2)
_cell_length_c 11.034(2)
_cell_measurement_reflns_used 'multiple data'
_cell_measurement_temperature 210(2)
_cell_measurement_theta_max 27.12
_cell_measurement_theta_min 2.31
_cell_volume 1305.4(5)
_computing_cell_refinement SAINT
_computing_data_collection SAINT
_computing_data_reduction SAINT
_computing_structure_refinement 'SHELXL-93 (Sheldrick, 1993)'
_computing_structure_solution 'SHELXS-86 (Sheldrick, 1990)'
_diffrn_ambient_temperature 210(2)
_diffrn_measurement_device 'Siemens P4/CCD'
_diffrn_measurement_method /w
_diffrn_radiation_monochromator graphite
_diffrn_radiation_source 'fine-focus sealed tube'
_diffrn_radiation_type MoK\a
_diffrn_radiation_wavelength 0.71073
_diffrn_reflns_av_R_equivalents 0.0309
_diffrn_reflns_limit_h_max 18
_diffrn_reflns_limit_h_min -18
_diffrn_reflns_limit_k_max 10
_diffrn_reflns_limit_k_min -10
_diffrn_reflns_limit_l_max 14
_diffrn_reflns_limit_l_min -14
_diffrn_reflns_number 13468
_diffrn_reflns_theta_max 27.12
_diffrn_reflns_theta_min 2.31
_diffrn_standards_decay_% 0
_exptl_absorpt_coefficient_mu 5.402
_exptl_absorpt_correction_T_max 0.694
_exptl_absorpt_correction_T_min 0.413
_exptl_absorpt_correction_type SADABS
_exptl_crystal_colour Yellow
_exptl_crystal_density_diffrn 2.412
_exptl_crystal_description Sphere
_exptl_crystal_F_000 904
_exptl_crystal_size_rad 0.4
_refine_diff_density_max 0.880
_refine_diff_density_min -0.848
_refine_ls_extinction_coef 0.0044(4)
_refine_ls_extinction_expression Fc^*^=kFc[1+0.001xFc^2^\l^3^/sin(2\q)]^-1/4^
_refine_ls_extinction_method SHELXL
_refine_ls_goodness_of_fit_obs 1.087
_refine_ls_hydrogen_treatment 'riding model'
_refine_ls_matrix_type full
_refine_ls_number_parameters 126
_refine_ls_number_reflns 1502
_refine_ls_number_restraints 0
_refine_ls_R_factor_obs 0.0262
_refine_ls_shift/esd_max 0.001
_refine_ls_shift/esd_mean 0.000
_refine_ls_structure_factor_coef Fsqd
_refine_ls_weighting_details 'w=1/[\s^2^(Fo^2^)+(0.0250P)^2^+2.0000P] where P=(Fo^2^+2Fc^2^)/3'
_refine_ls_weighting_scheme calc
_refine_ls_wR_factor_obs 0.0615
_reflns_number_observed 1367
_reflns_number_total 1502
_reflns_observed_criterion >2sigma(I)
_cod_data_source_file 904107i.txt
_cod_data_source_block 3
_cod_depositor_comments
;
The following automatic conversions were performed:

'_symmetry_cell_setting' value 'Orthorhombic' changed to
'orthorhombic' according to
/usr/data/users/saulius/automatic-downloads/retrospective/RSC/lib/dictionaries/cif_core.dic
dictionary named 'cif_core.dic' version 2.4.2 from 2011-04-26.

Automatic conversion script
Id: cif_fix_values 2281 2013-09-26 08:29:07Z andrius 

The following automatic conversions were performed:

'_refine_ls_weighting_scheme' value 'calc
w=1/[\s^2^(Fo^2^)+(0.0250P)^2^+2.0000P] where P=(Fo^2^+2Fc^2^)/3' was
changed to 'calc'. New tag '_refine_ls_weighting_details' was
created. The value of the new tag was set to
'w=1/[\s^2^(Fo^2^)+(0.0250P)^2^+2.0000P] where P=(Fo^2^+2Fc^2^)/3'.

Automatic conversion script
Id: cif_fix_values 3143 2015-03-26 13:38:13Z robertas 
;
_cod_original_sg_symbol_H-M Pnma
_cod_database_code 7115182

loop_
_symmetry_equiv_pos_as_xyz
'x, y, z'
'-x+1/2, -y, z+1/2'
'-x, y+1/2, -z'
'x+1/2, -y+1/2, -z+1/2'
'-x, -y, -z'
'x-1/2, y, -z-1/2'
'x, -y-1/2, z'
'-x-1/2, y-1/2, z-1/2'

loop_
_atom_site_aniso_label
_atom_site_aniso_U_11
_atom_site_aniso_U_22
_atom_site_aniso_U_33
_atom_site_aniso_U_23
_atom_site_aniso_U_13
_atom_site_aniso_U_12
C1 0.031(2) 0.028(2) 0.035(2) 0.000 -0.0052(15) 0.000
N2 0.026(2) 0.034(2) 0.0301(15) 0.000 -0.0020(12) 0.000
C3 0.030(2) 0.026(2) 0.035(2) 0.000 -0.002(2) 0.000
N4 0.0276(15) 0.034(2) 0.032(2) 0.000 -0.0001(12) 0.000
S5 0.0311(5) 0.0388(5) 0.0322(4) 0.000 -0.0065(4) 0.000
C6 0.044(2) 0.047(2) 0.028(2) 0.000 0.000(2) 0.000
C7 0.035(2) 0.059(3) 0.035(2) 0.000 0.003(2) 0.000
As1 0.0318(2) 0.0521(3) 0.0585(3) 0.000 0.0069(2) 0.000
F1 0.039(2) 0.107(3) 0.112(3) 0.000 0.025(2) 0.000
F2 0.0620(13) 0.0722(15) 0.0762(14) 0.0294(12) 0.0202(11) -0.0019(11)
F3 0.0431(11) 0.087(2) 0.092(2) -0.0256(14) -0.0002(10) -0.0225(11)
As2 0.0299(2) 0.0285(2) 0.0307(2) 0.000 -0.00411(15) 0.000
F4 0.032(6) 0.074(10) 0.059(7) 0.000 0.002(5) 0.000
F5 0.048(3) 0.028(4) 0.103(7) 0.009(4) -0.056(4) -0.004(3)
F6 0.135(9) 0.029(4) 0.032(3) 0.013(3) -0.027(5) -0.007(5)
F7 0.047(6) 0.112(13) 0.038(6) 0.000 0.008(5) 0.000
F4' 0.037(4) 0.067(6) 0.051(4) -0.010(3) 0.009(3) 0.008(2)
F5' 0.042(3) 0.035(3) 0.059(4) 0.007(3) -0.031(3) -0.002(3)
F5" 0.083(5) 0.037(4) 0.045(3) -0.015(3) -0.017(4) -0.006(4)
F6' 0.073(5) 0.057(4) 0.037(3) 0.006(3) -0.010(3) 0.017(4)
F6" 0.058(4) 0.051(5) 0.065(5) 0.010(4) -0.025(3) 0.011(3)
F7' 0.053(4) 0.072(6) 0.055(5) 0.002(3) 0.010(3) -0.025(3)

loop_
_atom_site_label
_atom_site_type_symbol
_atom_site_fract_x
_atom_site_fract_y
_atom_site_fract_z
_atom_site_U_iso_or_equiv
_atom_site_thermal_displace_type
_atom_site_occupancy
_atom_site_calc_flag
_atom_site_refinement_flags
C1 C 0.6387(2) 0.2500 0.6535(3) 0.0312(8) Uani 1 d S
N2 N 0.6166(2) 0.2500 0.5366(3) 0.0301(6) Uani 1 d S
H2 H 0.5675(2) 0.2500 0.5175(3) 0.027(11) Uiso 1 d SR
C3 C 0.6873(2) 0.2500 0.4575(3) 0.0302(7) Uani 1 d S
N4 N 0.7648(2) 0.2500 0.5145(3) 0.0313(7) Uani 1 d S
S5 S 0.75179(6) 0.2500 0.66553(9) 0.0340(2) Uani 1 d S
C6 C 0.6721(3) 0.2500 0.3251(3) 0.0398(9) Uani 1 d S
H6A H 0.7009(3) 0.1730 0.2915(3) 0.075(8) Uiso 1 d R
H6B H 0.6150(3) 0.2500 0.3060(3) 0.075(8) Uiso 1 d SR
C7 C 0.57364(2) 0.2500 0.75469(3) 0.0432(10) Uani 1 d S
H7A H 0.53384(2) 0.1719 0.74970(3) 0.075(8) Uiso 1 d R
H7B H 0.60940(2) 0.2500 0.82315(3) 0.075(8) Uiso 1 d SR
As1 As 0.89551(2) 0.2500 0.45167(3) 0.0475(2) Uani 1 d SR
F1 F 1.00350(2) 0.2500 0.40256(3) 0.0861(11) Uani 1 d SR
F2 F 0.86204(2) 0.3997 0.35375(3) 0.0701(6) Uani 1 d R
F3 F 0.91387(2) 0.3973 0.55994(3) 0.0738(7) Uani 1 d R
As2 As 0.35212(2) 0.2500 0.50043(3) 0.02970(13) Uani 1 d SR
F4 F 0.45109(2) 0.2500 0.41853(3) 0.055(3) Uani 0.33 d SPR
F5 F 0.31004(2) 0.0935 0.41680(3) 0.059(3) Uani 0.33 d PR
F6 F 0.39449(2) 0.0969 0.59102(3) 0.065(3) Uani 0.33 d PR
F7 F 0.25398(2) 0.2500 0.58699(3) 0.066(4) Uani 0.33 d SPR
F4' F 0.44731(2) 0.1808 0.42643(3) 0.052(3) Uani 0.33 d PR
F5' F 0.28637(2) 0.1148 0.41560(3) 0.046(2) Uani 0.33 d PR
F5" F 0.33346(2) 0.1063 0.39355(3) 0.055(2) Uani 0.33 d PR
F6' F 0.37930(2) 0.1163 0.61792(3) 0.056(2) Uani 0.33 d PR
F6" F 0.42070(2) 0.1082 0.57046(3) 0.058(2) Uani 0.33 d PR
F7' F 0.26271(2) 0.1730 0.57932(3) 0.060(3) Uani 0.33 d PR

loop_
_atom_type_symbol
_atom_type_description
_atom_type_scat_dispersion_real
_atom_type_scat_dispersion_imag
_atom_type_scat_source
C C 0.0033 0.0016 'International Tables Vol C Tables 4.2.6.8 and 6.1.1.4'
H H 0.0000 0.0000 'International Tables Vol C Tables 4.2.6.8 and 6.1.1.4'
N N 0.0061 0.0033 'International Tables Vol C Tables 4.2.6.8 and 6.1.1.4'
F F 0.0171 0.0103 'International Tables Vol C Tables 4.2.6.8 and 6.1.1.4'
S S 0.1246 0.1234 'International Tables Vol C Tables 4.2.6.8 and 6.1.1.4'
As As 0.0499 2.0058 'International Tables Vol C Tables 4.2.6.8 and 6.1.1.4'

loop_
_geom_angle_atom_site_label_1
_geom_angle_atom_site_label_2
_geom_angle_atom_site_label_3
_geom_angle
_geom_angle_site_symmetry_1
_geom_angle_site_symmetry_3
N2 C1 C7 125.2(3) . .
N2 C1 S5 108.7(3) . .
C7 C1 S5 126.1(2) . .
C1 N2 C3 115.8(3) . .
N4 C3 N2 111.2(3) . .
N4 C3 C6 127.6(4) . .
N2 C3 C6 121.3(3) . .
C3 N4 S5 112.3(3) . .
C3 N4 As1 131.4(3) . .
S5 N4 As1 116.3(2) . .
C1 S5 N4 92.0(2) . .
F1 As1 F2 94.0 . 7_565
F1 As1 F2 94.0 . .
F2 As1 F2 90.6 7_565 .
F1 As1 F3 94.3 . .
F2 As1 F3 171.5 7_565 .
F2 As1 F3 90.1 . .
F1 As1 F3 94.3 . 7_565
F2 As1 F3 90.1 7_565 7_565
F2 As1 F3 171.5 . 7_565
F3 As1 F3 87.9 . 7_565
F1 As1 N4 179.00(9) . .
F2 As1 N4 86.65(6) 7_565 .
F2 As1 N4 86.65(6) . .
F3 As1 N4 84.95(6) . .
F3 As1 N4 84.95(6) 7_565 .
F5" As2 F5" 87.2 . 7_565
F5" As2 F5 15.2 . .
F5" As2 F5 93.9 7_565 .
F5" As2 F5 93.9 . 7_565
F5" As2 F5 15.2 7_565 7_565
F5 As2 F5 96.9 . 7_565
F5" As2 F7' 119.0 . 7_565
F5" As2 F7' 89.0 7_565 7_565
F5 As2 F7' 105.5 . 7_565
F5 As2 F7' 73.9 7_565 7_565
F5" As2 F7' 89.0 . .
F5" As2 F7' 119.0 7_565 .
F5 As2 F7' 73.9 . .
F5 As2 F7' 105.5 7_565 .
F7' As2 F7' 42.7 7_565 .
F5" As2 F6 166.4 . 7_565
F5" As2 F6 88.7 7_565 7_565
F5 As2 F6 177.4 . 7_565
F5 As2 F6 85.3 7_565 7_565
F7' As2 F6 73.8 7_565 7_565
F7' As2 F6 104.3 . 7_565
F5" As2 F6 88.7 . .
F5" As2 F6 166.4 7_565 .
F5 As2 F6 85.3 . .
F5 As2 F6 177.4 7_565 .
F7' As2 F6 104.3 7_565 .
F7' As2 F6 73.8 . .
F6 As2 F6 92.3 7_565 .
F5" As2 F6" 151.2 . 7_565
F5" As2 F6" 87.5 7_565 7_565
F5 As2 F6" 165.3 . 7_565
F5 As2 F6" 88.2 7_565 7_565
F7' As2 F6" 89.2 7_565 7_565
F7' As2 F6" 118.1 . 7_565
F6 As2 F6" 15.4 7_565 7_565
F6 As2 F6" 89.9 . 7_565
F5" As2 F6" 87.5 . .
F5" As2 F6" 151.2 7_565 .
F5 As2 F6" 88.2 . .
F5 As2 F6" 165.3 7_565 .
F7' As2 F6" 118.1 7_565 .
F7' As2 F6" 89.2 . .
F6 As2 F6" 89.9 7_565 .
F6 As2 F6" 15.4 . .
F6" As2 F6" 83.6 7_565 .
F5" As2 F4' 91.3 . 7_565
F5" As2 F4' 64.9 7_565 7_565
F5 As2 F4' 106.4 . 7_565
F5 As2 F4' 78.4 7_565 7_565
F7' As2 F4' 139.6 7_565 7_565
F7' As2 F4' 176.1 . 7_565
F6 As2 F4' 75.3 7_565 7_565
F6 As2 F4' 102.3 . 7_565
F6" As2 F4' 61.0 7_565 7_565
F6" As2 F4' 86.9 . 7_565
F5" As2 F4' 64.9 . .
F5" As2 F4' 91.3 7_565 .
F5 As2 F4' 78.4 . .
F5 As2 F4' 106.4 7_565 .
F7' As2 F4' 176.1 7_565 .
F7' As2 F4' 139.6 . .
F6 As2 F4' 102.3 7_565 .
F6 As2 F4' 75.3 . .
F6" As2 F4' 86.9 7_565 .
F6" As2 F4' 61.0 . .
F4' As2 F4' 37.8 7_565 .
F4' F4 F4' 158.9 7_565 .
F4' F4 As2 80.5 7_565 .
F4' F4 As2 80.5 . .
F7' F7 F7' 152.0 7_565 .
F7' F7 As2 76.0 7_565 .
F7' F7 As2 76.0 . .
F4 F4' F4' 10.6 . 7_565
F4 F4' As2 80.6 . .
F4' F4' As2 71.1 7_565 .
F4 F4' F6" 119.5 . .
F4' F4' F6" 109.6 7_565 .
As2 F4' F6" 59.2 . .
F5" F5' As2 73.1 . .
F5' F5" As2 81.9 . .
F6" F6' As2 74.9 . .
F6' F6" As2 78.0 . .
F6' F6" F4' 137.5 . .
As2 F6" F4' 59.8 . .
F7 F7' F7' 14.0 . 7_565
F7 F7' As2 82.7 . .
F7' F7' As2 68.7 7_565 .

loop_
_geom_bond_atom_site_label_1
_geom_bond_atom_site_label_2
_geom_bond_distance
_geom_bond_site_symmetry_2
C1 N2 1.330(5) .
C1 C7 1.472(4) .
C1 S5 1.674(4) .
N2 C3 1.359(5) .
C3 N4 1.305(5) .
C3 C6 1.477(5) .
N4 S5 1.677(3) .
N4 As1 2.049(3) .
As1 F1 1.68 .
As1 F2 1.69 7_565
As1 F2 1.69 .
As1 F3 1.70 .
As1 F3 1.70 7_565
As2 F5" 1.67 .
As2 F5" 1.67 7_565
As2 F5 1.68 .
As2 F5 1.68 7_565
As2 F7' 1.70 7_565
As2 F7' 1.70 .
As2 F6 1.70 7_565
As2 F6 1.70 .
As2 F6" 1.71 7_565
As2 F6" 1.71 .
As2 F4' 1.72 7_565
As2 F4' 1.72 .
F4 F4' 0.56 7_565
F4 F4' 0.56 .
F7 F7' 0.64 7_565
F7 F7' 0.64 .
F4' F4' 1.11 7_565
F4' F6" 1.74 .
F5' F5" 0.74 .
F6' F6" 0.81 .
F7' F7' 1.24 7_565
